data_4327035
loop_
_publ_author_name
'Andrew D. Schwarz'
'Ainara Nova'
'Eric Clot'
'Philip Mountford'

_publ_contact_author
;
 Prof P. Mountford           
 Chemistry Research Laboratory
 Mansfield Road
 Oxford
 OX1 3TA
 UK
;
_publ_contact_author_email Philip.Mountford@chem.ox.ac.uk
_publ_contact_author_fax '+44 1865 285141'
_publ_contact_author_phone '+44 1865 285140'
_publ_section_title
;
 Titanium tert-Butoxyimido Compounds
;
_journal_name_full 'Inorganic Chemistry'
_journal_page_first 12155
_journal_page_last 12171
_journal_paper_doi 10.1021/ic201896q
_journal_volume 50
_journal_year 2011
_chemical_absolute_configuration ad
_chemical_formula_moiety 'C13 H30 Cl2 N4 O1 Ti1, C1 H2 Cl2'
_chemical_formula_sum 'C14 H32 Cl4 N4 O Ti'
_chemical_formula_weight 462.15
_chemical_name_systematic
;
Ti(Me3[9]ane)(NOtBu)Cl2
;
_space_group_IT_number 19
_symmetry_cell_setting orthorhombic
_symmetry_space_group_name_Hall 'P 2ac 2ab'
_symmetry_space_group_name_H-M 'P 21 21 21'
_atom_sites_solution_hydrogens geom
_atom_sites_solution_primary direct
_atom_sites_solution_secondary difmap
_cell_angle_alpha 90
_cell_angle_beta 90
_cell_angle_gamma 90
_cell_formula_units_Z 4
_cell_length_a 9.48420(10)
_cell_length_b 14.1967(2)
_cell_length_c 16.5538(2)
_cell_measurement_reflns_used 5274
_cell_measurement_temperature 150
_cell_measurement_theta_max 27
_cell_measurement_theta_min 5
_cell_volume 2228.88(5)
_computing_cell_refinement 'DENZO/SCALEPACK (Otwinowski & Minor, 1997)'
_computing_data_collection 'COLLECT (Nonius, 1997-2001).'
_computing_data_reduction 'DENZO/SCALEPACK (Otwinowski & Minor, 1997)'
_computing_molecular_graphics 'CAMERON (Watkin et al., 1996)'
_computing_publication_material 'CRYSTALS (Betteridge et al., 2003)'
_computing_structure_refinement 'CRYSTALS (Betteridge et al., 2003)'
_computing_structure_solution 'SIR92 (Altomare et al., 1994)'
_diffrn_ambient_temperature 150
_diffrn_measured_fraction_theta_full 0.990
_diffrn_measured_fraction_theta_max 0.990
_diffrn_measurement_device 'Nonius KappaCCD'
_diffrn_measurement_device_type Area
_diffrn_measurement_method \w
_diffrn_radiation_monochromator graphite
_diffrn_radiation_type 'Mo K\a'
_diffrn_radiation_wavelength 0.71073
_diffrn_reflns_av_R_equivalents 0.033
_diffrn_reflns_limit_h_max 12
_diffrn_reflns_limit_h_min -12
_diffrn_reflns_limit_k_max 17
_diffrn_reflns_limit_k_min -18
_diffrn_reflns_limit_l_max 21
_diffrn_reflns_limit_l_min -21
_diffrn_reflns_number 9775
_diffrn_reflns_theta_full 27.482
_diffrn_reflns_theta_max 27.482
_diffrn_reflns_theta_min 5.132
_diffrn_standards_number 0
_exptl_absorpt_coefficient_mu 0.873
_exptl_absorpt_correction_T_max 0.92
_exptl_absorpt_correction_T_min 0.92
_exptl_absorpt_correction_type multi-scan
_exptl_absorpt_process_details 'DENZO/SCALEPACK (Otwinowski & Minor, 1997)'
_exptl_crystal_colour green
_exptl_crystal_density_diffrn 1.377
_exptl_crystal_description prism
_exptl_crystal_F_000 968
_exptl_crystal_size_max 0.50
_exptl_crystal_size_mid 0.10
_exptl_crystal_size_min 0.10
_refine_diff_density_max 0.36
_refine_diff_density_min -0.36
_refine_ls_abs_structure_details 'Flack (1983), 2220 Friedel-pairs'
_refine_ls_abs_structure_Flack 0.46(4)
_refine_ls_extinction_coef 100(20)
_refine_ls_extinction_method 'Larson (1970), Equation 22'
_refine_ls_goodness_of_fit_ref 1.1168
_refine_ls_hydrogen_treatment constr
_refine_ls_matrix_type full
_refine_ls_number_parameters 219
_refine_ls_number_reflns 3767
_refine_ls_number_restraints 0
_refine_ls_R_factor_all 0.0576
_refine_ls_R_factor_gt 0.0400
_refine_ls_shift/su_max 0.000371
_refine_ls_structure_factor_coef F
_refine_ls_weighting_details
;
 Method, part 1, Chebychev polynomial, (Watkin, 1994, Prince, 1982) 
 [weight] = 1.0/[A~0~*T~0~(x)+A~1~*T~1~(x) ... +A~n-1~]*T~n-1~(x)] 
 where A~i~ are the Chebychev coefficients listed below and x= Fcalc/Fmax 
 Method = Robust Weighting (Prince, 1982) 
 W = [weight] * [1-(deltaF/6*sigmaF)^2^]^2^ 
 A~i~ are: 
 0.301 0.240 0.147 0.842E-01 0.165E-01 
;
_refine_ls_weighting_scheme calc
_refine_ls_wR_factor_all 0.0621
_refine_ls_wR_factor_gt 0.0391
_refine_ls_wR_factor_ref 0.0368
_reflns_limit_h_max 12
_reflns_limit_h_min -12
_reflns_limit_k_max 18
_reflns_limit_k_min 0
_reflns_limit_l_max 21
_reflns_limit_l_min 0
_reflns_number_gt 4088
_reflns_number_total 5092
_reflns_threshold_expression I>2.0\s(I)
_oxford_diffrn_Wilson_B_factor 2.75
_oxford_diffrn_Wilson_scale 21.99
_oxford_refine_ls_r_factor_ref 0.0360
_oxford_refine_ls_scale 0.2162(3)
_oxford_reflns_number_all 5092
_oxford_reflns_threshold_expression_ref I>3.0\s(I)
_cod_data_source_file ic201896q_si_002_03.cif
_cod_data_source_block COMPOUND_2
_cod_original_sg_symbol_H-M 'P 21 21 21 '
_cod_original_formula_sum 'C14 H32 Cl4 N4 O1 Ti1'
_cod_database_code 4327035

loop_
_symmetry_equiv_pos_as_xyz
x,y,z
x+1/2,-y+1/2,-z
-x,y+1/2,-z+1/2
-x+1/2,-y,z+1/2

loop_
_atom_site_label
_atom_site_type_symbol
_atom_site_fract_x
_atom_site_fract_y
_atom_site_fract_z
_atom_site_U_iso_or_equiv
_atom_site_occupancy
_atom_site_adp_type
_atom_site_refinement_flags_posn
Ti1 Ti 0.48737(6) 0.12209(3) 0.32359(3) 0.0239 1.0000 Uani .
N1 N 0.4937(3) 0.09442(14) 0.42356(13) 0.0292 1.0000 Uani .
N2 N 0.4738(3) 0.19940(16) 0.19641(13) 0.0283 1.0000 Uani .
N3 N 0.6295(3) 0.24874(17) 0.33654(17) 0.0263 1.0000 Uani .
N4 N 0.3296(3) 0.23950(17) 0.34347(16) 0.0266 1.0000 Uani .
Cl1 Cl 0.68111(9) 0.03055(5) 0.27325(6) 0.0354 1.0000 Uani .
Cl2 Cl 0.30690(8) 0.01841(5) 0.27519(6) 0.0338 1.0000 Uani .
Cl3 Cl 0.51522(13) 0.68003(6) 0.60935(5) 0.0529 1.0000 Uani .
Cl4 Cl 0.48232(10) 0.48908(6) 0.54529(5) 0.0440 1.0000 Uani .
O1 O 0.5012(3) 0.08712(13) 0.50595(11) 0.0380 1.0000 Uani .
C1 C 0.4922(4) -0.01142(19) 0.53506(16) 0.0330 1.0000 Uani .
C2 C 0.5065(5) -0.0005(3) 0.62555(19) 0.0551 1.0000 Uani .
C3 C 0.3516(4) -0.0507(3) 0.5111(3) 0.0502 1.0000 Uani .
C4 C 0.6118(4) -0.0665(3) 0.4988(3) 0.0545 1.0000 Uani .
C5 C 0.5756(4) 0.2793(2) 0.19202(19) 0.0334 1.0000 Uani .
C6 C 0.6903(4) 0.2689(2) 0.2552(2) 0.0329 1.0000 Uani .
C7 C 0.5464(3) 0.3318(2) 0.3667(2) 0.0325 1.0000 Uani .
C8 C 0.4054(3) 0.3036(2) 0.4002(2) 0.0323 1.0000 Uani .
C9 C 0.2897(4) 0.2902(2) 0.2674(2) 0.0339 1.0000 Uani .
C10 C 0.3258(4) 0.2344(2) 0.19344(19) 0.0341 1.0000 Uani .
C11 C 0.4976(5) 0.1352(2) 0.12706(15) 0.0371 1.0000 Uani .
C12 C 0.7451(4) 0.2268(3) 0.3934(2) 0.0379 1.0000 Uani .
C13 C 0.2012(4) 0.2034(2) 0.3848(2) 0.0372 1.0000 Uani .
C14 C 0.4906(5) 0.5602(2) 0.63248(18) 0.0434 1.0000 Uani .
H21 H 0.5964 0.0247 0.6387 0.0691 1.0000 Uiso R
H22 H 0.4953 -0.0600 0.6510 0.0691 1.0000 Uiso R
H23 H 0.4350 0.0413 0.6438 0.0691 1.0000 Uiso R
H31 H 0.3485 -0.0570 0.4540 0.0627 1.0000 Uiso R
H32 H 0.3389 -0.1108 0.5354 0.0627 1.0000 Uiso R
H33 H 0.2786 -0.0095 0.5283 0.0627 1.0000 Uiso R
H41 H 0.5991 -0.0717 0.4420 0.0705 1.0000 Uiso R
H42 H 0.6974 -0.0342 0.5096 0.0705 1.0000 Uiso R
H43 H 0.6154 -0.1276 0.5220 0.0705 1.0000 Uiso R
H51 H 0.5262 0.3366 0.2009 0.0406 1.0000 Uiso R
H52 H 0.6175 0.2804 0.1399 0.0406 1.0000 Uiso R
H61 H 0.7418 0.3262 0.2582 0.0404 1.0000 Uiso R
H62 H 0.7519 0.2192 0.2398 0.0404 1.0000 Uiso R
H71 H 0.5993 0.3628 0.4075 0.0405 1.0000 Uiso R
H72 H 0.5310 0.3737 0.3229 0.0405 1.0000 Uiso R
H81 H 0.4197 0.2720 0.4501 0.0419 1.0000 Uiso R
H82 H 0.3494 0.3581 0.4088 0.0419 1.0000 Uiso R
H91 H 0.3385 0.3486 0.2652 0.0413 1.0000 Uiso R
H92 H 0.1910 0.3015 0.2683 0.0413 1.0000 Uiso R
H101 H 0.3142 0.2728 0.1469 0.0429 1.0000 Uiso R
H102 H 0.2640 0.1819 0.1902 0.0429 1.0000 Uiso R
H111 H 0.4327 0.0844 0.1304 0.0463 1.0000 Uiso R
H112 H 0.5912 0.1114 0.1285 0.0463 1.0000 Uiso R
H113 H 0.4831 0.1685 0.0780 0.0463 1.0000 Uiso R
H121 H 0.7076 0.2129 0.4453 0.0460 1.0000 Uiso R
H122 H 0.8067 0.2793 0.3971 0.0460 1.0000 Uiso R
H123 H 0.7957 0.1738 0.3738 0.0460 1.0000 Uiso R
H131 H 0.1524 0.1622 0.3492 0.0481 1.0000 Uiso R
H132 H 0.2275 0.1700 0.4322 0.0481 1.0000 Uiso R
H133 H 0.1415 0.2545 0.3990 0.0481 1.0000 Uiso R
H141 H 0.5661 0.5390 0.6656 0.0521 1.0000 Uiso R
H142 H 0.4042 0.5538 0.6610 0.0521 1.0000 Uiso R

loop_
_atom_site_aniso_label
_atom_site_aniso_U_11
_atom_site_aniso_U_22
_atom_site_aniso_U_33
_atom_site_aniso_U_23
_atom_site_aniso_U_13
_atom_site_aniso_U_12
Ti1 0.0322(3) 0.01507(19) 0.0244(2) 0.00021(17) -0.0001(3) -0.0003(2)
N1 0.0389(14) 0.0230(10) 0.0256(10) 0.0024(8) -0.0041(14) -0.0017(13)
N2 0.0386(15) 0.0232(11) 0.0231(11) -0.0013(8) -0.0008(10) -0.0003(11)
N3 0.0315(14) 0.0216(12) 0.0259(14) -0.0024(11) 0.0005(11) -0.0040(10)
N4 0.0316(13) 0.0196(12) 0.0285(15) -0.0016(10) -0.0010(11) 0.0033(10)
Cl1 0.0367(4) 0.0241(4) 0.0453(5) -0.0048(3) 0.0018(4) 0.0058(3)
Cl2 0.0370(4) 0.0230(3) 0.0414(5) -0.0044(3) -0.0014(4) -0.0042(3)
Cl3 0.0621(6) 0.0446(4) 0.0521(5) -0.0021(3) 0.0013(5) -0.0025(5)
Cl4 0.0435(5) 0.0425(4) 0.0461(4) 0.0004(3) 0.0004(4) 0.0024(4)
O1 0.0642(15) 0.0285(9) 0.0214(9) 0.0034(7) -0.0014(14) -0.0036(14)
C1 0.0357(16) 0.0313(13) 0.0319(13) 0.0124(11) -0.0031(16) -0.0012(16)
C2 0.070(2) 0.057(2) 0.0380(17) 0.0187(15) -0.005(2) -0.007(3)
C3 0.042(2) 0.059(3) 0.050(2) 0.022(2) -0.0048(17) -0.0143(18)
C4 0.049(2) 0.055(3) 0.060(3) 0.027(2) 0.013(2) 0.0167(19)
C5 0.0434(18) 0.0267(15) 0.0302(17) 0.0051(12) 0.0028(13) -0.0039(14)
C6 0.0346(17) 0.0261(15) 0.0380(19) 0.0000(13) 0.0067(14) -0.0037(13)
C7 0.0433(19) 0.0202(14) 0.0339(16) -0.0055(12) 0.0018(13) -0.0015(12)
C8 0.0392(18) 0.0215(14) 0.0363(18) -0.0097(13) 0.0033(14) 0.0020(13)
C9 0.0383(17) 0.0237(14) 0.0397(19) 0.0088(14) -0.0036(15) 0.0045(13)
C10 0.0387(18) 0.0292(15) 0.0345(18) 0.0056(13) -0.0062(14) 0.0025(14)
C11 0.0492(18) 0.0397(16) 0.0224(12) -0.0057(11) 0.0029(18) -0.0029(19)
C12 0.0405(19) 0.0355(18) 0.0376(19) 0.0011(15) -0.0105(16) -0.0064(15)
C13 0.0333(17) 0.0353(18) 0.043(2) 0.0007(15) 0.0106(15) 0.0011(15)
C14 0.0419(18) 0.0515(18) 0.0369(15) 0.0051(14) -0.0043(19) -0.0006(19)

loop_
_atom_type_symbol
_atom_type_scat_dispersion_real
_atom_type_scat_dispersion_imag
_atom_type_scat_Cromer_Mann_a1
_atom_type_scat_Cromer_Mann_b1
_atom_type_scat_Cromer_Mann_a2
_atom_type_scat_Cromer_Mann_b2
_atom_type_scat_Cromer_Mann_a3
_atom_type_scat_Cromer_Mann_b3
_atom_type_scat_Cromer_Mann_a4
_atom_type_scat_Cromer_Mann_b4
_atom_type_scat_Cromer_Mann_c
_atom_type_scat_source
C 0.0033 0.0016 2.3100 20.8439 1.0200 10.2075 1.5886 0.5687 0.8650 51.6512 0.2156 'International Tables Vol C 4.2.6.8 and 6.1.1.4'
H 0.0000 0.0000 0.4930 10.5109 0.3229 26.1257 0.1402 3.1424 0.0408 57.7998 0.0030 'International Tables Vol C 4.2.6.8 and 6.1.1.4'
N 0.0061 0.0033 12.2126 0.0057 3.1322 9.8933 2.0125 28.9975 1.1663 0.5826 -11.5290 'International Tables Vol C 4.2.6.8 and 6.1.1.4'
O 0.0106 0.0060 3.0485 13.2771 2.2868 5.7011 1.5463 0.3239 0.8670 32.9089 0.2508 'International Tables Vol C 4.2.6.8 and 6.1.1.4'
Cl 0.1484 0.1585 11.4604 0.0104 7.1964 1.1662 6.2556 18.5194 1.6455 47.7784 -9.5574 'International Tables Vol C 4.2.6.8 and 6.1.1.4'
Ti 0.2776 0.4457 9.7595 7.8508 7.3558 0.5000 1.6991 35.6338 1.9021 116.1050 1.2807 'International Tables Vol C 4.2.6.8 and 6.1.1.4'

loop_
_geom_angle_atom_site_label_1
_geom_angle_atom_site_label_2
_geom_angle_atom_site_label_3
_geom_angle
_geom_angle_publ_flag
N1 Ti1 N2 165.79(9) yes
N1 Ti1 N3 94.05(11) yes
N2 Ti1 N3 75.45(9) yes
N1 Ti1 N4 92.97(12) yes
N2 Ti1 N4 75.70(9) yes
N3 Ti1 N4 78.13(9) yes
N1 Ti1 Cl1 100.71(10) yes
N2 Ti1 Cl1 89.08(7) yes
N3 Ti1 Cl1 90.41(7) yes
N4 Ti1 Cl1 162.77(7) yes
N1 Ti1 Cl2 102.04(10) yes
N2 Ti1 Cl2 87.06(7) yes
N3 Ti1 Cl2 161.41(7) yes
N4 Ti1 Cl2 91.65(7) yes
Cl1 Ti1 Cl2 95.63(3) yes
Ti1 N1 O1 170.95(17) yes
Ti1 N2 C5 111.05(17) yes
Ti1 N2 C10 103.55(17) yes
C5 N2 C10 110.8(2) yes
Ti1 N2 C11 113.17(16) yes
C5 N2 C11 109.3(2) yes
C10 N2 C11 108.8(3) yes
Ti1 N3 C6 107.31(19) yes
Ti1 N3 C7 110.06(17) yes
C6 N3 C7 110.6(2) yes
Ti1 N3 C12 109.60(19) yes
C6 N3 C12 109.2(3) yes
C7 N3 C12 110.0(3) yes
Ti1 N4 C8 102.84(18) yes
Ti1 N4 C9 113.47(19) yes
C8 N4 C9 110.9(2) yes
Ti1 N4 C13 110.74(18) yes
C8 N4 C13 108.4(3) yes
C9 N4 C13 110.2(3) yes
N1 O1 C1 113.09(19) yes
O1 C1 C2 102.7(2) yes
O1 C1 C3 108.5(3) yes
C2 C1 C3 112.3(3) yes
O1 C1 C4 108.5(3) yes
C2 C1 C4 112.5(3) yes
C3 C1 C4 111.8(3) yes
C1 C2 H21 110.3 no
C1 C2 H22 109.7 no
H21 C2 H22 109.5 no
C1 C2 H23 108.4 no
H21 C2 H23 109.5 no
H22 C2 H23 109.5 no
C1 C3 H31 109.0 no
C1 C3 H32 109.6 no
H31 C3 H32 109.5 no
C1 C3 H33 109.8 no
H31 C3 H33 109.5 no
H32 C3 H33 109.5 no
C1 C4 H41 109.9 no
C1 C4 H42 108.6 no
H41 C4 H42 109.5 no
C1 C4 H43 109.9 no
H41 C4 H43 109.5 no
H42 C4 H43 109.5 no
N2 C5 C6 110.9(2) yes
N2 C5 H51 108.9 no
C6 C5 H51 109.3 no
N2 C5 H52 109.1 no
C6 C5 H52 109.1 no
H51 C5 H52 109.5 no
C5 C6 N3 111.4(3) yes
C5 C6 H61 108.8 no
N3 C6 H61 108.3 no
C5 C6 H62 109.2 no
N3 C6 H62 109.7 no
H61 C6 H62 109.5 no
N3 C7 C8 112.4(2) yes
N3 C7 H71 108.9 no
C8 C7 H71 109.4 no
N3 C7 H72 108.6 no
C8 C7 H72 108.1 no
H71 C7 H72 109.5 no
C7 C8 N4 111.1(3) yes
C7 C8 H81 108.6 no
N4 C8 H81 109.2 no
C7 C8 H82 109.6 no
N4 C8 H82 108.9 no
H81 C8 H82 109.5 no
N4 C9 C10 112.0(2) yes
N4 C9 H91 109.1 no
C10 C9 H91 108.7 no
N4 C9 H92 108.4 no
C10 C9 H92 109.2 no
H91 C9 H92 109.5 no
C9 C10 N2 111.4(3) yes
C9 C10 H101 109.4 no
N2 C10 H101 109.1 no
C9 C10 H102 108.7 no
N2 C10 H102 108.7 no
H101 C10 H102 109.5 no
N2 C11 H111 108.9 no
N2 C11 H112 110.0 no
H111 C11 H112 109.5 no
N2 C11 H113 109.5 no
H111 C11 H113 109.5 no
H112 C11 H113 109.5 no
N3 C12 H121 110.0 no
N3 C12 H122 109.4 no
H121 C12 H122 109.5 no
N3 C12 H123 108.9 no
H121 C12 H123 109.5 no
H122 C12 H123 109.5 no
N4 C13 H131 109.0 no
N4 C13 H132 109.7 no
H131 C13 H132 109.5 no
N4 C13 H133 109.7 no
H131 C13 H133 109.5 no
H132 C13 H133 109.5 no
Cl4 C14 Cl3 112.41(17) yes
Cl4 C14 H141 109.0 no
Cl3 C14 H141 109.3 no
Cl4 C14 H142 108.3 no
Cl3 C14 H142 108.4 no
H141 C14 H142 109.5 no

loop_
_geom_bond_atom_site_label_1
_geom_bond_atom_site_label_2
_geom_bond_distance
_geom_bond_publ_flag
Ti1 N1 1.702(2) yes
Ti1 N2 2.378(2) yes
Ti1 N3 2.257(2) yes
Ti1 N4 2.264(3) yes
Ti1 Cl1 2.3999(10) yes
Ti1 Cl2 2.3955(9) yes
N1 O1 1.370(3) yes
N2 C5 1.492(4) yes
N2 C10 1.490(4) yes
N2 C11 1.483(3) yes
N3 C6 1.493(4) yes
N3 C7 1.503(4) yes
N3 C12 1.478(4) yes
N4 C8 1.491(4) yes
N4 C9 1.499(4) yes
N4 C13 1.488(4) yes
Cl3 C14 1.760(3) yes
Cl4 C14 1.763(3) yes
O1 C1 1.482(3) yes
C1 C2 1.512(4) yes
C1 C3 1.499(5) yes
C1 C4 1.503(5) yes
C2 H21 0.950 no
C2 H22 0.950 no
C2 H23 0.950 no
C3 H31 0.950 no
C3 H32 0.950 no
C3 H33 0.950 no
C4 H41 0.950 no
C4 H42 0.950 no
C4 H43 0.950 no
C5 C6 1.515(5) yes
C5 H51 0.950 no
C5 H52 0.950 no
C6 H61 0.950 no
C6 H62 0.950 no
C7 C8 1.501(4) yes
C7 H71 0.950 no
C7 H72 0.950 no
C8 H81 0.950 no
C8 H82 0.950 no
C9 C10 1.498(5) yes
C9 H91 0.950 no
C9 H92 0.950 no
C10 H101 0.950 no
C10 H102 0.950 no
C11 H111 0.950 no
C11 H112 0.950 no
C11 H113 0.950 no
C12 H121 0.950 no
C12 H122 0.950 no
C12 H123 0.950 no
C13 H131 0.950 no
C13 H132 0.950 no
C13 H133 0.950 no
C14 H141 0.950 no
C14 H142 0.950 no
